data_2230593
loop_
_publ_author_name
'Wang, Ming-Feng'

_publ_section_title
;
 1,4-Dihydroquinoxaline-2,3-dione--5-nitroisophthalic acid--water
 (1/1/1)
;
_journal_coeditor_code CV5099
_journal_issue 7
_journal_name_full 'Acta Crystallographica Section E'
_journal_page_first o1581
_journal_paper_doi 10.1107/S1600536811020873
_journal_volume 67
_journal_year 2011
_chemical_formula_iupac 'C8 H6 N2 O2 , C8 H5 N O6 , H2 O'
_chemical_formula_moiety 'C8 H6 N2 O2, C8 H5 N O6, H2 O'
_chemical_formula_sum 'C16 H13 N3 O9'
_chemical_formula_weight 391.29
_chemical_name_systematic
;
1,4-Dihydroquinoxaline-2,3-dione--5-nitroisophthalic acid--water (1/1/1)
;
_space_group_IT_number 2
_symmetry_cell_setting triclinic
_symmetry_space_group_name_Hall '-P 1'
_symmetry_space_group_name_H-M 'P -1'
_atom_sites_solution_hydrogens geom
_atom_sites_solution_primary direct
_atom_sites_solution_secondary difmap
_cell_angle_alpha 93.938(4)
_cell_angle_beta 95.619(4)
_cell_angle_gamma 95.793(4)
_cell_formula_units_Z 2
_cell_length_a 7.245(2)
_cell_length_b 8.686(3)
_cell_length_c 13.142(4)
_cell_measurement_reflns_used 2442
_cell_measurement_temperature 295(2)
_cell_measurement_theta_max 28.18
_cell_measurement_theta_min 2.36
_cell_volume 816.3(4)
_computing_cell_refinement 'APEX2 (Bruker, 2005)'
_computing_data_collection 'APEX2 (Bruker, 2005)'
_computing_data_reduction 'SAINT (Bruker, 2005)'
_computing_molecular_graphics 'SHELXTL (Sheldrick, 2008)'
_computing_publication_material 'SHELXTL (Sheldrick, 2008)'
_computing_structure_refinement 'SHELXTL (Sheldrick, 2008)'
_computing_structure_solution 'SHELXTL (Sheldrick, 2008)'
_diffrn_ambient_temperature 295(2)
_diffrn_measured_fraction_theta_full 0.987
_diffrn_measured_fraction_theta_max 0.987
_diffrn_measurement_device_type 'Bruker APEXII CCD'
_diffrn_measurement_method '\f and \w'
_diffrn_radiation_monochromator graphite
_diffrn_radiation_source 'fine-focus sealed tube'
_diffrn_radiation_type MoK\a
_diffrn_radiation_wavelength 0.71073
_diffrn_reflns_av_R_equivalents 0.0166
_diffrn_reflns_av_sigmaI/netI 0.0259
_diffrn_reflns_limit_h_max 8
_diffrn_reflns_limit_h_min -8
_diffrn_reflns_limit_k_max 10
_diffrn_reflns_limit_k_min -9
_diffrn_reflns_limit_l_max 15
_diffrn_reflns_limit_l_min -15
_diffrn_reflns_number 4482
_diffrn_reflns_theta_full 25.05
_diffrn_reflns_theta_max 25.05
_diffrn_reflns_theta_min 1.56
_exptl_absorpt_coefficient_mu 0.133
_exptl_absorpt_correction_T_max 0.9868
_exptl_absorpt_correction_T_min 0.9739
_exptl_absorpt_correction_type multi-scan
_exptl_absorpt_process_details '(SADABS; Bruker, 2005)'
_exptl_crystal_colour orange
_exptl_crystal_density_diffrn 1.592
_exptl_crystal_density_method 'not measured'
_exptl_crystal_description block
_exptl_crystal_F_000 404
_exptl_crystal_size_max 0.20
_exptl_crystal_size_mid 0.16
_exptl_crystal_size_min 0.10
_refine_diff_density_max 0.175
_refine_diff_density_min -0.193
_refine_ls_extinction_coef 0.040(3)
_refine_ls_extinction_expression Fc^*^=kFc[1+0.001xFc^2^\l^3^/sin(2\q)]^-1/4^
_refine_ls_extinction_method 'SHELXTL (Sheldrick, 2008)'
_refine_ls_goodness_of_fit_ref 1.025
_refine_ls_hydrogen_treatment constr
_refine_ls_matrix_type full
_refine_ls_number_parameters 254
_refine_ls_number_reflns 2857
_refine_ls_number_restraints 0
_refine_ls_restrained_S_all 1.025
_refine_ls_R_factor_all 0.0390
_refine_ls_R_factor_gt 0.0333
_refine_ls_shift/su_max 0.000
_refine_ls_shift/su_mean 0.000
_refine_ls_structure_factor_coef Fsqd
_refine_ls_weighting_details 'calc w = 1/[\s^2^(Fo^2^)+(0.0491P)^2^+0.1990P] where P=(Fo^2^+2Fc^2^)/3'
_refine_ls_weighting_scheme calc
_refine_ls_wR_factor_gt 0.0902
_refine_ls_wR_factor_ref 0.0950
_reflns_number_gt 2441
_reflns_number_total 2857
_reflns_threshold_expression I>2\s(I)
_cod_data_source_file cv5099.cif
_cod_data_source_block I
_cod_database_code 2230593
_cod_database_fobs_code 2230593

loop_
_symmetry_equiv_pos_as_xyz
'x, y, z'
'-x, -y, -z'

loop_
_atom_site_type_symbol
_atom_site_label
_atom_site_fract_x
_atom_site_fract_y
_atom_site_fract_z
_atom_site_U_iso_or_equiv
_atom_site_adp_type
_atom_site_calc_flag
_atom_site_refinement_flags
_atom_site_occupancy
_atom_site_symmetry_multiplicity
_atom_site_disorder_assembly
_atom_site_disorder_group
N N1 0.71730(16) 0.01395(14) 0.43192(9) 0.0305(3) Uani d . 1 1 . .
H H1 0.6421 -0.0558 0.4543 0.037 Uiso calc R 1 1 . .
N N2 0.96136(17) 0.23142(14) 0.36451(9) 0.0322(3) Uani d . 1 1 . .
H H2 1.0403 0.2993 0.3431 0.039 Uiso calc R 1 1 . .
N N3 0.86203(18) 0.59454(17) -0.10289(9) 0.0406(3) Uani d . 1 1 . .
O O1 0.53849(14) 0.20004(12) 0.47998(8) 0.0398(3) Uani d . 1 1 . .
O O2 0.79757(16) 0.42195(12) 0.42271(8) 0.0412(3) Uani d . 1 1 . .
O O3 0.54289(17) 0.39843(12) 0.20331(9) 0.0467(3) Uani d . 1 1 . .
O O4 0.49185(15) 0.61637(12) 0.28917(8) 0.0383(3) Uani d . 1 1 . .
H H4A 0.4479 0.5555 0.3277 0.058 Uiso calc R 1 1 . .
O O5 0.85764(19) 0.45403(16) -0.11072(9) 0.0569(4) Uani d . 1 1 . .
O O6 0.9246(2) 0.67836(17) -0.16454(10) 0.0640(4) Uani d . 1 1 . .
O O7 0.7393(2) 1.14774(14) 0.02107(10) 0.0599(4) Uani d . 1 1 . .
O O8 0.62819(19) 1.11218(13) 0.17111(9) 0.0538(3) Uani d . 1 1 . .
H H8 0.6236 1.2062 0.1725 0.081 Uiso calc R 1 1 . .
O O9 0.32657(14) 0.43362(12) 0.40853(8) 0.0369(3) Uani d . 1 1 . .
H H9A 0.4013 0.3730 0.4352 0.055 Uiso d R 1 1 . .
H H9B 0.3007 0.4804 0.4643 0.055 Uiso d R 1 1 . .
C C1 0.67867(19) 0.16099(17) 0.44281(10) 0.0293(3) Uani d . 1 1 . .
C C2 0.8180(2) 0.28385(17) 0.40886(10) 0.0296(3) Uani d . 1 1 . .
C C3 0.9929(2) 0.07624(17) 0.35027(10) 0.0299(3) Uani d . 1 1 . .
C C4 1.1426(2) 0.0307(2) 0.30139(12) 0.0417(4) Uani d . 1 1 . .
H H4 1.2255 0.1047 0.2770 0.050 Uiso calc R 1 1 . .
C C5 1.1677(2) -0.1238(2) 0.28923(13) 0.0481(4) Uani d . 1 1 . .
H H5 1.2657 -0.1545 0.2547 0.058 Uiso calc R 1 1 . .
C C6 1.0477(2) -0.2347(2) 0.32807(12) 0.0436(4) Uani d . 1 1 . .
H H6 1.0674 -0.3389 0.3208 0.052 Uiso calc R 1 1 . .
C C7 0.8999(2) -0.19105(18) 0.37722(11) 0.0346(3) Uani d . 1 1 . .
H H7 0.8201 -0.2652 0.4037 0.042 Uiso calc R 1 1 . .
C C8 0.87052(19) -0.03525(16) 0.38704(10) 0.0280(3) Uani d . 1 1 . .
C C9 0.63865(19) 0.64015(17) 0.13886(10) 0.0296(3) Uani d . 1 1 . .
C C10 0.7140(2) 0.57178(18) 0.05592(10) 0.0324(3) Uani d . 1 1 . .
H H10 0.7161 0.4648 0.0475 0.039 Uiso calc R 1 1 . .
C C11 0.7857(2) 0.66751(18) -0.01360(10) 0.0334(3) Uani d . 1 1 . .
C C12 0.7849(2) 0.82652(19) -0.00467(11) 0.0366(4) Uani d . 1 1 . .
H H12 0.8342 0.8876 -0.0530 0.044 Uiso calc R 1 1 . .
C C13 0.7085(2) 0.89318(18) 0.07831(11) 0.0334(3) Uani d . 1 1 . .
C C14 0.6363(2) 0.79974(17) 0.14970(10) 0.0318(3) Uani d . 1 1 . .
H H14 0.5858 0.8448 0.2054 0.038 Uiso calc R 1 1 . .
C C15 0.5552(2) 0.53871(17) 0.21328(10) 0.0312(3) Uani d . 1 1 . .
C C16 0.6963(2) 1.06385(19) 0.08583(12) 0.0394(4) Uani d . 1 1 . .

loop_
_atom_site_aniso_label
_atom_site_aniso_U_11
_atom_site_aniso_U_22
_atom_site_aniso_U_33
_atom_site_aniso_U_12
_atom_site_aniso_U_13
_atom_site_aniso_U_23
N1 0.0280(6) 0.0267(6) 0.0384(6) -0.0004(5) 0.0113(5) 0.0073(5)
N2 0.0322(7) 0.0281(7) 0.0385(6) -0.0004(5) 0.0157(5) 0.0061(5)
N3 0.0386(7) 0.0518(9) 0.0324(7) 0.0076(7) 0.0079(5) 0.0010(6)
O1 0.0335(6) 0.0351(6) 0.0562(7) 0.0079(5) 0.0223(5) 0.0112(5)
O2 0.0493(7) 0.0261(6) 0.0520(6) 0.0059(5) 0.0213(5) 0.0047(5)
O3 0.0666(8) 0.0256(6) 0.0507(7) 0.0053(5) 0.0202(6) 0.0022(5)
O4 0.0488(7) 0.0299(6) 0.0394(6) 0.0045(5) 0.0195(5) 0.0032(4)
O5 0.0747(9) 0.0491(8) 0.0510(7) 0.0162(7) 0.0232(6) -0.0055(6)
O6 0.0832(10) 0.0687(9) 0.0458(7) 0.0048(8) 0.0337(7) 0.0107(7)
O7 0.0803(10) 0.0387(7) 0.0648(8) 0.0053(7) 0.0193(7) 0.0181(6)
O8 0.0816(9) 0.0283(6) 0.0547(7) 0.0125(6) 0.0166(6) 0.0037(5)
O9 0.0390(6) 0.0332(6) 0.0405(6) 0.0059(5) 0.0122(4) 0.0037(4)
C1 0.0286(7) 0.0300(8) 0.0309(7) 0.0042(6) 0.0081(6) 0.0049(6)
C2 0.0324(8) 0.0289(8) 0.0288(7) 0.0032(6) 0.0089(5) 0.0038(6)
C3 0.0314(8) 0.0296(8) 0.0298(7) 0.0044(6) 0.0069(6) 0.0026(6)
C4 0.0372(9) 0.0455(10) 0.0463(9) 0.0079(7) 0.0177(7) 0.0080(7)
C5 0.0454(10) 0.0500(11) 0.0550(10) 0.0196(8) 0.0217(8) 0.0039(8)
C6 0.0488(10) 0.0343(9) 0.0491(9) 0.0145(8) 0.0049(7) -0.0012(7)
C7 0.0359(8) 0.0295(8) 0.0381(7) 0.0023(6) 0.0026(6) 0.0038(6)
C8 0.0278(7) 0.0294(8) 0.0270(6) 0.0033(6) 0.0038(5) 0.0015(6)
C9 0.0293(7) 0.0292(8) 0.0304(7) 0.0040(6) 0.0036(5) 0.0005(6)
C10 0.0327(8) 0.0307(8) 0.0338(7) 0.0047(6) 0.0040(6) 0.0001(6)
C11 0.0315(8) 0.0390(9) 0.0299(7) 0.0049(7) 0.0055(6) -0.0008(6)
C12 0.0348(8) 0.0405(9) 0.0352(7) 0.0015(7) 0.0057(6) 0.0094(7)
C13 0.0315(8) 0.0317(8) 0.0363(7) 0.0023(6) 0.0010(6) 0.0036(6)
C14 0.0325(8) 0.0318(8) 0.0313(7) 0.0049(6) 0.0047(6) 0.0004(6)
C15 0.0332(8) 0.0281(8) 0.0328(7) 0.0056(6) 0.0051(6) 0.0003(6)
C16 0.0402(9) 0.0320(9) 0.0455(9) 0.0020(7) 0.0018(7) 0.0060(7)

loop_
_atom_type_symbol
_atom_type_description
_atom_type_scat_dispersion_real
_atom_type_scat_dispersion_imag
_atom_type_scat_source
C C 0.0033 0.0016 'International Tables Vol C Tables 4.2.6.8 and 6.1.1.4'
H H 0.0000 0.0000 'International Tables Vol C Tables 4.2.6.8 and 6.1.1.4'
N N 0.0061 0.0033 'International Tables Vol C Tables 4.2.6.8 and 6.1.1.4'
O O 0.0106 0.0060 'International Tables Vol C Tables 4.2.6.8 and 6.1.1.4'

loop_
_geom_angle_atom_site_label_1
_geom_angle_atom_site_label_2
_geom_angle_atom_site_label_3
_geom_angle_site_symmetry_1
_geom_angle_site_symmetry_3
_geom_angle
_geom_angle_publ_flag
C1 N1 C8 . . 125.04(12) ?
C1 N1 H1 . . 117.5 ?
C8 N1 H1 . . 117.5 ?
C2 N2 C3 . . 125.43(12) ?
C2 N2 H2 . . 117.3 ?
C3 N2 H2 . . 117.3 ?
O5 N3 O6 . . 123.82(13) ?
O5 N3 C11 . . 118.00(13) ?
O6 N3 C11 . . 118.17(14) ?
C15 O4 H4A . . 109.5 ?
C16 O8 H8 . . 109.5 ?
H9A O9 H9B . . 98.3 ?
O1 C1 N1 . . 123.40(13) ?
O1 C1 C2 . . 119.59(13) ?
N1 C1 C2 . . 117.01(12) ?
O2 C2 N2 . . 123.62(14) ?
O2 C2 C1 . . 120.46(12) ?
N2 C2 C1 . . 115.92(12) ?
C8 C3 C4 . . 119.61(14) ?
C8 C3 N2 . . 118.35(12) ?
C4 C3 N2 . . 122.04(14) ?
C5 C4 C3 . . 119.81(16) ?
C5 C4 H4 . . 120.1 ?
C3 C4 H4 . . 120.1 ?
C4 C5 C6 . . 120.48(14) ?
C4 C5 H5 . . 119.8 ?
C6 C5 H5 . . 119.8 ?
C7 C6 C5 . . 120.25(15) ?
C7 C6 H6 . . 119.9 ?
C5 C6 H6 . . 119.9 ?
C6 C7 C8 . . 119.52(15) ?
C6 C7 H7 . . 120.2 ?
C8 C7 H7 . . 120.2 ?
C3 C8 C7 . . 120.28(13) ?
C3 C8 N1 . . 118.07(12) ?
C7 C8 N1 . . 121.64(13) ?
C14 C9 C10 . . 120.07(13) ?
C14 C9 C15 . . 120.96(12) ?
C10 C9 C15 . . 118.95(13) ?
C11 C10 C9 . . 117.97(14) ?
C11 C10 H10 . . 121.0 ?
C9 C10 H10 . . 121.0 ?
C12 C11 C10 . . 123.11(13) ?
C12 C11 N3 . . 118.92(13) ?
C10 C11 N3 . . 117.95(14) ?
C11 C12 C13 . . 118.30(14) ?
C11 C12 H12 . . 120.8 ?
C13 C12 H12 . . 120.8 ?
C12 C13 C14 . . 119.81(14) ?
C12 C13 C16 . . 118.98(14) ?
C14 C13 C16 . . 121.12(13) ?
C9 C14 C13 . . 120.74(13) ?
C9 C14 H14 . . 119.6 ?
C13 C14 H14 . . 119.6 ?
O3 C15 O4 . . 123.24(14) ?
O3 C15 C9 . . 123.34(13) ?
O4 C15 C9 . . 113.40(12) ?
O7 C16 O8 . . 123.72(15) ?
O7 C16 C13 . . 123.92(15) ?
O8 C16 C13 . . 112.33(13) ?

loop_
_geom_bond_atom_site_label_1
_geom_bond_atom_site_label_2
_geom_bond_site_symmetry_2
_geom_bond_distance
_geom_bond_publ_flag
N1 C1 . 1.3360(18) ?
N1 C8 . 1.3972(17) ?
N1 H1 . 0.8600 ?
N2 C2 . 1.3428(17) ?
N2 C3 . 1.3928(19) ?
N2 H2 . 0.8600 ?
N3 O5 . 1.2147(19) ?
N3 O6 . 1.2158(18) ?
N3 C11 . 1.4764(18) ?
O1 C1 . 1.2365(16) ?
O2 C2 . 1.2268(18) ?
O3 C15 . 1.2098(18) ?
O4 C15 . 1.3114(16) ?
O4 H4A . 0.8200 ?
O7 C16 . 1.201(2) ?
O8 C16 . 1.327(2) ?
O8 H8 . 0.8200 ?
O9 H9A . 0.8597 ?
O9 H9B . 0.8598 ?
C1 C2 . 1.514(2) ?
C3 C8 . 1.390(2) ?
C3 C4 . 1.391(2) ?
C4 C5 . 1.373(2) ?
C4 H4 . 0.9300 ?
C5 C6 . 1.389(3) ?
C5 H5 . 0.9300 ?
C6 C7 . 1.376(2) ?
C6 H6 . 0.9300 ?
C7 C8 . 1.390(2) ?
C7 H7 . 0.9300 ?
C9 C14 . 1.386(2) ?
C9 C10 . 1.3900(19) ?
C9 C15 . 1.492(2) ?
C10 C11 . 1.381(2) ?
C10 H10 . 0.9300 ?
C11 C12 . 1.379(2) ?
C12 C13 . 1.388(2) ?
C12 H12 . 0.9300 ?
C13 C14 . 1.388(2) ?
C13 C16 . 1.491(2) ?
C14 H14 . 0.9300 ?

loop_
_geom_hbond_atom_site_label_D
_geom_hbond_atom_site_label_H
_geom_hbond_atom_site_label_A
_geom_hbond_site_symmetry_A
_geom_hbond_distance_DH
_geom_hbond_distance_HA
_geom_hbond_distance_DA
_geom_hbond_angle_DHA
N2 H2 O6 2_765 0.86 2.40 2.9632(18) 123.2
N2 H2 O9 1_655 0.86 2.33 3.0071(17) 135.9
N1 H1 O1 2_656 0.86 2.02 2.8723(17) 173.2
O9 H9B O2 2_666 0.86 1.89 2.7456(15) 170.5
O8 H8 O3 1_565 0.82 1.86 2.6381(17) 159.1
O9 H9A O1 . 0.86 1.97 2.8220(15) 168.3
O4 H4A O9 . 0.82 1.78 2.5962(15) 173.0

loop_
_geom_torsion_atom_site_label_1
_geom_torsion_atom_site_label_2
_geom_torsion_atom_site_label_3
_geom_torsion_atom_site_label_4
_geom_torsion_site_symmetry_1
_geom_torsion_site_symmetry_2
_geom_torsion_site_symmetry_3
_geom_torsion_site_symmetry_4
_geom_torsion
_geom_torsion_publ_flag
C8 N1 C1 O1 . . . . 177.60(13) ?
C8 N1 C1 C2 . . . . -3.47(19) ?
C3 N2 C2 O2 . . . . 177.86(13) ?
C3 N2 C2 C1 . . . . -1.7(2) ?
O1 C1 C2 O2 . . . . 3.7(2) ?
N1 C1 C2 O2 . . . . -175.29(13) ?
O1 C1 C2 N2 . . . . -176.70(13) ?
N1 C1 C2 N2 . . . . 4.33(18) ?
C2 N2 C3 C8 . . . . -1.9(2) ?
C2 N2 C3 C4 . . . . 178.47(14) ?
C8 C3 C4 C5 . . . . 0.4(2) ?
N2 C3 C4 C5 . . . . 180.00(14) ?
C3 C4 C5 C6 . . . . -1.9(3) ?
C4 C5 C6 C7 . . . . 1.4(3) ?
C5 C6 C7 C8 . . . . 0.5(2) ?
C4 C3 C8 C7 . . . . 1.5(2) ?
N2 C3 C8 C7 . . . . -178.08(12) ?
C4 C3 C8 N1 . . . . -177.39(13) ?
N2 C3 C8 N1 . . . . 3.02(19) ?
C6 C7 C8 C3 . . . . -2.0(2) ?
C6 C7 C8 N1 . . . . 176.89(13) ?
C1 N1 C8 C3 . . . . -0.2(2) ?
C1 N1 C8 C7 . . . . -179.10(13) ?
C14 C9 C10 C11 . . . . 0.2(2) ?
C15 C9 C10 C11 . . . . 178.18(12) ?
C9 C10 C11 C12 . . . . -0.3(2) ?
C9 C10 C11 N3 . . . . -178.69(12) ?
O5 N3 C11 C12 . . . . -178.32(14) ?
O6 N3 C11 C12 . . . . 1.3(2) ?
O5 N3 C11 C10 . . . . 0.1(2) ?
O6 N3 C11 C10 . . . . 179.69(14) ?
C10 C11 C12 C13 . . . . 0.1(2) ?
N3 C11 C12 C13 . . . . 178.43(13) ?
C11 C12 C13 C14 . . . . 0.2(2) ?
C11 C12 C13 C16 . . . . -176.43(13) ?
C10 C9 C14 C13 . . . . 0.1(2) ?
C15 C9 C14 C13 . . . . -177.81(12) ?
C12 C13 C14 C9 . . . . -0.3(2) ?
C16 C13 C14 C9 . . . . 176.26(13) ?
C14 C9 C15 O3 . . . . 174.98(14) ?
C10 C9 C15 O3 . . . . -2.9(2) ?
C14 C9 C15 O4 . . . . -3.3(2) ?
C10 C9 C15 O4 . . . . 178.79(12) ?
C12 C13 C16 O7 . . . . 4.3(2) ?
C14 C13 C16 O7 . . . . -172.28(16) ?
C12 C13 C16 O8 . . . . -177.21(14) ?
C14 C13 C16 O8 . . . . 6.2(2) ?
